data_4342057
loop_
_publ_author_name
'Salvarese, Nicola'
'Dolmella, Alessandro'
'Refosco, Fiorenzo'
'Bolzati, Cristina'

_publ_section_title
;
 Reactivity of the [M(PS)2](+) Building Block (M = Re(III) and
 (99m)Tc(III); PS = Phosphinothiolate) toward Isopropylxanthate and
 Pyridine-2-thiolate.
;
_journal_issue 4
_journal_name_full 'Inorganic chemistry'
_journal_page_first 1634
_journal_page_last 1644
_journal_paper_doi 10.1021/ic502632h
_journal_volume 54
_journal_year 2015
_chemical_formula_moiety 'C33 H32 N P2 Re S3'
_chemical_formula_sum 'C33 H32 N P2 Re S3'
_chemical_formula_weight 786.92
_chemical_name_systematic
;
 ? 
;
_space_group_crystal_system monoclinic
_space_group_IT_number 14
_space_group_name_Hall '-P 2yn'
_space_group_name_H-M_alt 'P 1 21/n 1'
_symmetry_space_group_name_Hall '-P 2yn'
_symmetry_space_group_name_H-M 'P 1 21/n 1'
_atom_sites_solution_hydrogens geom
_atom_sites_solution_primary direct
_atom_sites_solution_secondary difmap
_audit_creation_date 2013-05-23
_audit_creation_method
;
  Olex2 1.2
  (compiled Apr 23 2013 17:54:37, GUI svn.r4466)
;
_cell_angle_alpha 90.00
_cell_angle_beta 94.6997(10)
_cell_angle_gamma 90.00
_cell_formula_units_Z 4
_cell_length_a 10.21123(12)
_cell_length_b 12.79865(17)
_cell_length_c 24.1186(3)
_cell_measurement_reflns_used 21784
_cell_measurement_temperature 243.1(1)
_cell_measurement_theta_max 29.4017
_cell_measurement_theta_min 2.2317
_cell_volume 3141.46(7)
_computing_cell_refinement
;
CrysAlisPro, Agilent Technologies,
Version 1.171.34.47 (release 21-12-2010 CrysAlis171 .NET)
(compiled Dec 21 2010,18:08:13)
;
_computing_data_collection
;
CrysAlisPro, Agilent Technologies,
Version 1.171.34.47 (release 21-12-2010 CrysAlis171 .NET)
(compiled Dec 21 2010,18:08:13)
;
_computing_data_reduction
;
CrysAlisPro, Agilent Technologies,
Version 1.171.34.47 (release 21-12-2010 CrysAlis171 .NET)
(compiled Dec 21 2010,18:08:13)
;
_computing_molecular_graphics 'SHELXTL NT vers.5.10 (Sheldrick, 1999)'
_computing_publication_material
;
O. V. Dolomanov, L. J. Bourhis, R. J. Gildea, J. A. K. Howard and H. Puschmann,
OLEX2: a complete structure solution, refinement and analysis program.
J. Appl. Cryst. (2009). 42, 339-341.
;
_computing_structure_refinement
;
SHELXL, G.M. Sheldrick, Acta Cryst.
(2008). A64, 112-122
;
_computing_structure_solution
;
SHELXS, G.M. Sheldrick, Acta Cryst.
(2008). A64, 112-122
;
_diffrn_ambient_temperature 243.1(1)
_diffrn_detector_area_resol_mean 16.1274
_diffrn_measured_fraction_theta_full 0.999
_diffrn_measured_fraction_theta_max 0.933
_diffrn_measurement_details
;
  1 omega -103.00  -55.00   1.0000    6.0000
omega____ theta____ kappa____ phi______ frames
    -      -22.6805  179.0000  -60.0000 48

  2 omega   47.00  101.00   1.0000    6.0000
omega____ theta____ kappa____ phi______ frames
    -       22.6805  179.0000   60.0000 54

  3 omega  -39.00   74.00   1.0000    6.0000
omega____ theta____ kappa____ phi______ frames
    -       22.6805    0.0000 -120.0000 113

  4 omega   -5.00   54.00   1.0000    6.0000
omega____ theta____ kappa____ phi______ frames
    -       22.6805   77.0000  150.0000 59

  5 omega  -61.00    4.00   1.0000    6.0000
omega____ theta____ kappa____ phi______ frames
    -      -22.6805  -77.0000    0.0000 65

  6 omega   -8.00   95.00   1.0000    6.0000
omega____ theta____ kappa____ phi______ frames
    -       22.6805   77.0000  -60.0000 103

  7 omega   34.00  103.00   1.0000    6.0000
omega____ theta____ kappa____ phi______ frames
    -       22.6805  179.0000 -150.0000 69

  8 omega  -51.00   23.00   1.0000    6.0000
omega____ theta____ kappa____ phi______ frames
    -       22.6805  -38.0000 -150.0000 74

  9 omega   -7.00   93.00   1.0000    6.0000
omega____ theta____ kappa____ phi______ frames
    -       22.6805   38.0000  -90.0000 100

 10 omega   34.00   61.00   1.0000    6.0000
omega____ theta____ kappa____ phi______ frames
    -       22.6805  179.0000  120.0000 27

 11 omega    2.00   67.00   1.0000    6.0000
omega____ theta____ kappa____ phi______ frames
    -       22.6805   77.0000   90.0000 65

 12 omega  -42.00   18.00   1.0000    6.0000
omega____ theta____ kappa____ phi______ frames
    -       22.6805  -38.0000  150.0000 60

 13 omega   47.00   87.00   1.0000    6.0000
omega____ theta____ kappa____ phi______ frames
    -       22.6805 -134.0000  -56.0000 40
;
_diffrn_measurement_device_type 'Xcalibur, Eos, Gemini'
_diffrn_measurement_method '\w scans'
_diffrn_orient_matrix_UB_11 -0.0692944000
_diffrn_orient_matrix_UB_12 -0.0004219000
_diffrn_orient_matrix_UB_13 -0.0055297000
_diffrn_orient_matrix_UB_21 0.0020221000
_diffrn_orient_matrix_UB_22 0.0521677000
_diffrn_orient_matrix_UB_23 -0.0098232000
_diffrn_orient_matrix_UB_31 0.0071561000
_diffrn_orient_matrix_UB_32 -0.0187001000
_diffrn_orient_matrix_UB_33 -0.0272719000
_diffrn_radiation_monochromator graphite
_diffrn_radiation_type 'Mo K\a'
_diffrn_radiation_wavelength 0.7107
_diffrn_reflns_av_R_equivalents 0.0363
_diffrn_reflns_av_unetI/netI 0.0236
_diffrn_reflns_limit_h_max 13
_diffrn_reflns_limit_h_min -13
_diffrn_reflns_limit_k_max 17
_diffrn_reflns_limit_k_min -17
_diffrn_reflns_limit_l_max 32
_diffrn_reflns_limit_l_min -31
_diffrn_reflns_number 51398
_diffrn_reflns_theta_full 27.01
_diffrn_reflns_theta_max 29.47
_diffrn_reflns_theta_min 2.24
_diffrn_source 'Enhance (Mo) X-ray Source'
_diffrn_standards_decay_% 0.0(1)
_diffrn_standards_interval_count 50
_diffrn_standards_number 2
_exptl_absorpt_coefficient_mu 4.194
_exptl_absorpt_correction_T_max 1.00000
_exptl_absorpt_correction_T_min 0.28414
_exptl_absorpt_correction_type multi-scan
_exptl_absorpt_process_details
;
CrysAlisPro, Agilent Technologies,
Version 1.171.34.47 (release 21-12-2010 CrysAlis171 .NET)
(compiled Dec 21 2010,18:08:13)
Empirical absorption correction using spherical harmonics,
 implemented in SCALE3 ABSPACK scaling algorithm.
;
_exptl_crystal_colour 'clear light green'
_exptl_crystal_colour_lustre clear
_exptl_crystal_colour_modifier light
_exptl_crystal_colour_primary green
_exptl_crystal_density_diffrn 1.664
_exptl_crystal_density_method 'not measured'
_exptl_crystal_description irregular
_exptl_crystal_F_000 1560
_exptl_crystal_size_max 0.6
_exptl_crystal_size_mid 0.4
_exptl_crystal_size_min 0.2
_refine_diff_density_max 0.612
_refine_diff_density_min -1.381
_refine_diff_density_rms 0.104
_refine_ls_extinction_method none
_refine_ls_goodness_of_fit_ref 1.197
_refine_ls_hydrogen_treatment constr
_refine_ls_matrix_type full
_refine_ls_number_parameters 361
_refine_ls_number_reflns 8146
_refine_ls_number_restraints 0
_refine_ls_restrained_S_all 1.197
_refine_ls_R_factor_all 0.0368
_refine_ls_R_factor_gt 0.0300
_refine_ls_shift/su_max 0.001
_refine_ls_shift/su_mean 0.000
_refine_ls_structure_factor_coef Fsqd
_refine_ls_weighting_details 'calc w=1/[\s^2^(Fo^2^)+(0.0191P)^2^+3.9469P] where P=(Fo^2^+2Fc^2^)/3'
_refine_ls_weighting_scheme calc
_refine_ls_wR_factor_gt 0.0594
_refine_ls_wR_factor_ref 0.0617
_reflns_number_gt 7246
_reflns_number_total 8146
_reflns_threshold_expression >2sigma(I)
_cod_data_source_file ic502632h_si_002.cif
_cod_data_source_block exp_204_abs
_cod_depositor_comments 'Adding full bibliography for 4342057.cif.'
_cod_database_code 4342057

loop_
_space_group_symop_id
_space_group_symop_operation_xyz
1 'x, y, z'
2 '-x+1/2, y+1/2, -z+1/2'
3 '-x, -y, -z'
4 'x-1/2, -y-1/2, z-1/2'

loop_
_atom_site_label
_atom_site_type_symbol
_atom_site_fract_x
_atom_site_fract_y
_atom_site_fract_z
_atom_site_U_iso_or_equiv
_atom_site_adp_type
_atom_site_occupancy
_atom_site_symmetry_multiplicity
_atom_site_calc_flag
_atom_site_refinement_flags
Re1 Re 0.296760(11) 0.768772(9) 0.059075(5) 0.02409(4) Uani 1 1 d .
S1 S 0.38965(8) 0.91699(7) 0.03088(3) 0.03425(18) Uani 1 1 d .
S2 S 0.39020(9) 0.62068(7) 0.02954(3) 0.03415(18) Uani 1 1 d .
S3 S 0.12505(10) 0.87211(8) 0.10711(4) 0.0442(2) Uani 1 1 d .
P1 P 0.45582(8) 0.75816(6) 0.13559(3) 0.02796(17) Uani 1 1 d .
P2 P 0.15918(8) 0.78745(6) -0.02403(3) 0.02670(16) Uani 1 1 d .
N1 N 0.1655(3) 0.6784(2) 0.10611(11) 0.0333(6) Uani 1 1 d .
C1 C 0.1547(4) 0.5762(3) 0.11837(17) 0.0509(10) Uani 1 1 d .
H1 H 0.2119 0.5280 0.1036 0.061 Uiso 1 1 calc R
C2 C 0.0622(5) 0.5412(4) 0.1519(2) 0.0750(16) Uani 1 1 d .
H2 H 0.0548 0.4694 0.1594 0.090 Uiso 1 1 calc R
C3 C -0.0192(5) 0.6114(5) 0.1745(2) 0.0834(18) Uani 1 1 d .
H3 H -0.0834 0.5879 0.1973 0.100 Uiso 1 1 calc R
C4 C -0.0076(4) 0.7153(5) 0.16389(19) 0.0655(14) Uani 1 1 d .
H4 H -0.0618 0.7641 0.1801 0.079 Uiso 1 1 calc R
C5 C 0.0862(4) 0.7485(3) 0.12849(15) 0.0429(9) Uani 1 1 d .
C6 C 0.2995(3) 0.9672(3) -0.03330(14) 0.0376(8) Uani 1 1 d .
H6A H 0.2985 1.0438 -0.0321 0.045 Uiso 1 1 calc R
H6B H 0.3456 0.9459 -0.0656 0.045 Uiso 1 1 calc R
C7 C 0.1596(3) 0.9272(3) -0.04018(14) 0.0341(7) Uani 1 1 d .
H7A H 0.1226 0.9388 -0.0785 0.041 Uiso 1 1 calc R
H7B H 0.1055 0.9651 -0.0151 0.041 Uiso 1 1 calc R
C8 C 0.5125(4) 0.5732(3) 0.08378(16) 0.0447(9) Uani 1 1 d .
H8A H 0.4694 0.5281 0.1096 0.054 Uiso 1 1 calc R
H8B H 0.5788 0.5315 0.0666 0.054 Uiso 1 1 calc R
C9 C 0.5796(3) 0.6639(3) 0.11593(15) 0.0406(8) Uani 1 1 d .
H9A H 0.6412 0.6985 0.0928 0.049 Uiso 1 1 calc R
H9B H 0.6295 0.6373 0.1494 0.049 Uiso 1 1 calc R
C10 C 0.5515(3) 0.8741(3) 0.15685(13) 0.0348(7) Uani 1 1 d .
C11 C 0.6868(4) 0.8756(3) 0.16157(17) 0.0506(10) Uani 1 1 d .
H11 H 0.7335 0.8144 0.1544 0.061 Uiso 1 1 calc R
C12 C 0.7555(5) 0.9664(4) 0.17684(19) 0.0625(13) Uani 1 1 d .
H12 H 0.8478 0.9664 0.1792 0.075 Uiso 1 1 calc R
C13 C 0.6900(5) 1.0553(4) 0.18845(17) 0.0622(13) Uani 1 1 d .
H13 H 0.7365 1.1160 0.1998 0.075 Uiso 1 1 calc R
C14 C 0.5551(5) 1.0553(4) 0.18341(18) 0.0597(12) Uani 1 1 d .
H14 H 0.5093 1.1167 0.1910 0.072 Uiso 1 1 calc R
C15 C 0.4859(4) 0.9661(3) 0.16730(16) 0.0454(9) Uani 1 1 d .
H15 H 0.3935 0.9677 0.1634 0.055 Uiso 1 1 calc R
C16 C 0.4051(3) 0.7098(3) 0.20233(14) 0.0364(8) Uani 1 1 d .
C17 C 0.4371(5) 0.6115(4) 0.22249(18) 0.0596(12) Uani 1 1 d .
H17 H 0.4916 0.5683 0.2029 0.072 Uiso 1 1 calc R
C18 C 0.3899(6) 0.5753(5) 0.2714(2) 0.0759(16) Uani 1 1 d .
H18 H 0.4107 0.5074 0.2841 0.091 Uiso 1 1 calc R
C19 C 0.3132(5) 0.6384(5) 0.3011(2) 0.0747(16) Uani 1 1 d .
H19 H 0.2822 0.6142 0.3345 0.090 Uiso 1 1 calc R
C20 C 0.2816(6) 0.7375(5) 0.2821(2) 0.0755(16) Uani 1 1 d .
H20 H 0.2301 0.7813 0.3028 0.091 Uiso 1 1 calc R
C21 C 0.3257(4) 0.7734(4) 0.23199(18) 0.0539(10) Uani 1 1 d .
H21 H 0.3017 0.8402 0.2185 0.065 Uiso 1 1 calc R
C22 C 0.2157(3) 0.7319(3) -0.08864(13) 0.0325(7) Uani 1 1 d .
C23 C 0.1293(4) 0.7025(3) -0.13315(15) 0.0471(9) Uani 1 1 d .
H23 H 0.0384 0.7090 -0.1305 0.056 Uiso 1 1 calc R
C24 C 0.1753(5) 0.6638(4) -0.18137(16) 0.0622(13) Uani 1 1 d .
H24 H 0.1159 0.6442 -0.2114 0.075 Uiso 1 1 calc R
C25 C 0.3093(5) 0.6540(3) -0.18525(17) 0.0578(12) Uani 1 1 d .
H25 H 0.3410 0.6265 -0.2177 0.069 Uiso 1 1 calc R
C26 C 0.3958(4) 0.6844(3) -0.14182(16) 0.0498(10) Uani 1 1 d .
H26 H 0.4867 0.6786 -0.1448 0.060 Uiso 1 1 calc R
C27 C 0.3496(4) 0.7237(3) -0.09360(15) 0.0407(8) Uani 1 1 d .
H27 H 0.4094 0.7448 -0.0640 0.049 Uiso 1 1 calc R
C28 C -0.0138(3) 0.7511(3) -0.02704(14) 0.0326(7) Uani 1 1 d .
C29 C -0.0446(4) 0.6533(3) -0.00687(16) 0.0441(9) Uani 1 1 d .
H29 H 0.0231 0.6081 0.0067 0.053 Uiso 1 1 calc R
C30 C -0.1741(4) 0.6216(4) -0.00653(19) 0.0571(11) Uani 1 1 d .
H30 H -0.1937 0.5549 0.0068 0.069 Uiso 1 1 calc R
C31 C -0.2744(4) 0.6874(4) -0.02566(19) 0.0602(12) Uani 1 1 d .
H31 H -0.3624 0.6661 -0.0252 0.072 Uiso 1 1 calc R
C32 C -0.2447(4) 0.7848(4) -0.04550(19) 0.0578(12) Uani 1 1 d .
H32 H -0.3129 0.8298 -0.0588 0.069 Uiso 1 1 calc R
C33 C -0.1153(4) 0.8172(3) -0.04603(16) 0.0452(9) Uani 1 1 d .
H33 H -0.0963 0.8842 -0.0593 0.054 Uiso 1 1 calc R

loop_
_atom_site_aniso_label
_atom_site_aniso_U_11
_atom_site_aniso_U_22
_atom_site_aniso_U_33
_atom_site_aniso_U_23
_atom_site_aniso_U_13
_atom_site_aniso_U_12
Re1 0.02379(6) 0.02585(6) 0.02269(6) -0.00086(5) 0.00227(4) -0.00359(5)
S1 0.0343(4) 0.0356(4) 0.0315(4) 0.0063(3) -0.0058(3) -0.0139(3)
S2 0.0392(5) 0.0314(4) 0.0325(4) -0.0059(3) 0.0068(3) -0.0002(3)
S3 0.0403(5) 0.0484(5) 0.0444(5) -0.0084(4) 0.0061(4) 0.0108(4)
P1 0.0292(4) 0.0294(4) 0.0250(4) 0.0019(3) -0.0002(3) -0.0002(3)
P2 0.0239(4) 0.0305(4) 0.0253(4) -0.0016(3) -0.0003(3) -0.0047(3)
N1 0.0277(14) 0.0426(17) 0.0301(14) 0.0006(12) 0.0060(11) -0.0082(12)
C1 0.052(2) 0.049(2) 0.052(2) 0.0090(18) 0.0066(19) -0.0167(19)
C2 0.076(4) 0.078(4) 0.073(3) 0.017(3) 0.019(3) -0.038(3)
C3 0.063(3) 0.122(5) 0.068(3) 0.018(3) 0.028(3) -0.035(3)
C4 0.039(2) 0.107(4) 0.054(3) -0.002(3) 0.0208(19) -0.002(2)
C5 0.0294(17) 0.064(3) 0.0355(19) -0.0040(17) 0.0062(14) -0.0042(16)
C6 0.042(2) 0.0360(18) 0.0337(18) 0.0083(14) -0.0048(14) -0.0088(15)
C7 0.0330(17) 0.0343(18) 0.0339(18) 0.0029(14) -0.0042(13) -0.0026(14)
C8 0.049(2) 0.041(2) 0.044(2) 0.0009(16) 0.0048(17) 0.0129(17)
C9 0.0336(18) 0.046(2) 0.042(2) 0.0013(16) -0.0011(15) 0.0080(16)
C10 0.0372(18) 0.044(2) 0.0225(16) 0.0035(13) -0.0045(13) -0.0110(15)
C11 0.041(2) 0.053(2) 0.055(2) 0.0139(19) -0.0126(18) -0.0067(18)
C12 0.051(3) 0.072(3) 0.060(3) 0.023(2) -0.023(2) -0.028(2)
C13 0.085(4) 0.057(3) 0.041(2) 0.008(2) -0.012(2) -0.037(3)
C14 0.081(3) 0.047(2) 0.052(3) -0.0098(19) 0.010(2) -0.017(2)
C15 0.051(2) 0.042(2) 0.044(2) -0.0060(16) 0.0041(17) -0.0092(18)
C16 0.0352(18) 0.046(2) 0.0274(16) 0.0080(14) -0.0016(13) -0.0084(15)
C17 0.074(3) 0.058(3) 0.047(3) 0.019(2) 0.005(2) -0.001(2)
C18 0.084(4) 0.085(4) 0.058(3) 0.038(3) -0.002(3) -0.014(3)
C19 0.067(3) 0.114(5) 0.042(3) 0.026(3) 0.000(2) -0.031(3)
C20 0.072(3) 0.107(5) 0.051(3) 0.000(3) 0.024(2) -0.015(3)
C21 0.052(2) 0.068(3) 0.044(2) 0.005(2) 0.0125(18) 0.001(2)
C22 0.0376(18) 0.0338(16) 0.0259(16) 0.0007(13) 0.0020(13) -0.0066(14)
C23 0.044(2) 0.061(3) 0.035(2) -0.0076(17) 0.0011(16) -0.0177(19)
C24 0.089(4) 0.068(3) 0.029(2) -0.0118(19) 0.000(2) -0.035(3)
C25 0.087(4) 0.053(3) 0.036(2) -0.0084(18) 0.022(2) -0.006(2)
C26 0.053(2) 0.059(3) 0.040(2) 0.0054(18) 0.0183(18) 0.010(2)
C27 0.0393(19) 0.053(2) 0.0305(18) 0.0031(15) 0.0049(14) 0.0000(17)
C28 0.0260(15) 0.042(2) 0.0299(16) -0.0053(13) 0.0005(12) -0.0069(13)
C29 0.0321(19) 0.048(2) 0.052(2) -0.0024(17) 0.0019(16) -0.0103(16)
C30 0.044(2) 0.066(3) 0.062(3) -0.002(2) 0.008(2) -0.025(2)
C31 0.0279(19) 0.095(4) 0.059(3) -0.013(3) 0.0074(17) -0.017(2)
C32 0.0292(19) 0.082(3) 0.061(3) -0.005(2) -0.0014(18) 0.003(2)
C33 0.0320(19) 0.055(2) 0.048(2) -0.0009(18) -0.0002(15) -0.0022(17)

loop_
_atom_type_symbol
_atom_type_description
_atom_type_scat_dispersion_real
_atom_type_scat_dispersion_imag
_atom_type_scat_source
C C 0.0033 0.0016 'International Tables Vol C Tables 4.2.6.8 and 6.1.1.4'
H H 0.0000 0.0000 'International Tables Vol C Tables 4.2.6.8 and 6.1.1.4'
N N 0.0061 0.0033 'International Tables Vol C Tables 4.2.6.8 and 6.1.1.4'
P P 0.1023 0.0942 'International Tables Vol C Tables 4.2.6.8 and 6.1.1.4'
S S 0.1246 0.1234 'International Tables Vol C Tables 4.2.6.8 and 6.1.1.4'
Re Re -1.0185 7.2310 'International Tables Vol C Tables 4.2.6.8 and 6.1.1.4'

loop_
_geom_angle_atom_site_label_1
_geom_angle_atom_site_label_2
_geom_angle_atom_site_label_3
_geom_angle
S1 Re1 S2 114.32(3)
S1 Re1 S3 91.30(3)
S1 Re1 P1 90.27(3)
S1 Re1 P2 83.94(3)
S2 Re1 S3 154.29(3)
S2 Re1 P1 85.24(3)
S2 Re1 P2 93.12(3)
P1 Re1 S3 97.44(3)
P1 Re1 P2 172.73(3)
P2 Re1 S3 87.12(3)
N1 Re1 S1 154.75(8)
N1 Re1 S2 90.72(8)
N1 Re1 S3 63.89(8)
N1 Re1 P1 88.59(7)
N1 Re1 P2 98.52(7)
C6 S1 Re1 110.65(11)
C8 S2 Re1 109.42(12)
C5 S3 Re1 80.98(13)
C9 P1 Re1 106.25(12)
C9 P1 C16 104.71(17)
C10 P1 Re1 119.39(11)
C10 P1 C9 104.03(17)
C10 P1 C16 102.16(15)
C16 P1 Re1 118.59(11)
C7 P2 Re1 105.51(11)
C7 P2 C22 100.95(16)
C22 P2 Re1 118.12(11)
C28 P2 Re1 120.98(11)
C28 P2 C7 105.10(16)
C28 P2 C22 103.70(15)
C1 N1 Re1 134.4(3)
C1 N1 C5 119.6(3)
C5 N1 Re1 105.8(2)
N1 C1 H1 119.3
N1 C1 C2 121.4(5)
C2 C1 H1 119.3
C1 C2 H2 120.3
C3 C2 C1 119.4(5)
C3 C2 H2 120.3
C2 C3 H3 119.9
C4 C3 C2 120.2(4)
C4 C3 H3 119.9
C3 C4 H4 120.5
C3 C4 C5 119.0(5)
C5 C4 H4 120.5
N1 C5 S3 109.3(3)
N1 C5 C4 120.3(4)
C4 C5 S3 130.4(4)
S1 C6 H6A 109.2
S1 C6 H6B 109.2
H6A C6 H6B 107.9
C7 C6 S1 112.0(2)
C7 C6 H6A 109.2
C7 C6 H6B 109.2
P2 C7 H7A 109.9
P2 C7 H7B 109.9
C6 C7 P2 109.0(2)
C6 C7 H7A 109.9
C6 C7 H7B 109.9
H7A C7 H7B 108.3
S2 C8 H8A 109.4
S2 C8 H8B 109.4
H8A C8 H8B 108.0
C9 C8 S2 111.2(3)
C9 C8 H8A 109.4
C9 C8 H8B 109.4
P1 C9 H9A 109.7
P1 C9 H9B 109.7
C8 C9 P1 109.9(2)
C8 C9 H9A 109.7
C8 C9 H9B 109.7
H9A C9 H9B 108.2
C11 C10 P1 123.0(3)
C11 C10 C15 118.0(3)
C15 C10 P1 119.0(3)
C10 C11 H11 119.6
C10 C11 C12 120.9(4)
C12 C11 H11 119.6
C11 C12 H12 119.8
C13 C12 C11 120.5(4)
C13 C12 H12 119.8
C12 C13 H13 120.4
C12 C13 C14 119.3(4)
C14 C13 H13 120.4
C13 C14 H14 119.6
C13 C14 C15 120.7(5)
C15 C14 H14 119.6
C10 C15 H15 119.7
C14 C15 C10 120.6(4)
C14 C15 H15 119.7
C17 C16 P1 122.7(3)
C17 C16 C21 119.0(4)
C21 C16 P1 118.2(3)
C16 C17 H17 119.5
C16 C17 C18 121.0(5)
C18 C17 H17 119.5
C17 C18 H18 119.9
C19 C18 C17 120.1(5)
C19 C18 H18 119.9
C18 C19 H19 120.1
C18 C19 C20 119.8(5)
C20 C19 H19 120.1
C19 C20 H20 119.8
C19 C20 C21 120.4(5)
C21 C20 H20 119.8
C16 C21 C20 119.6(5)
C16 C21 H21 120.2
C20 C21 H21 120.2
C23 C22 P2 122.4(3)
C23 C22 C27 118.8(3)
C27 C22 P2 118.7(3)
C22 C23 H23 119.6
C24 C23 C22 120.8(4)
C24 C23 H23 119.6
C23 C24 H24 120.2
C23 C24 C25 119.7(4)
C25 C24 H24 120.2
C24 C25 H25 120.0
C26 C25 C24 120.1(4)
C26 C25 H25 120.0
C25 C26 H26 119.9
C25 C26 C27 120.2(4)
C27 C26 H26 119.9
C22 C27 H27 119.8
C26 C27 C22 120.4(4)
C26 C27 H27 119.8
C29 C28 P2 117.6(3)
C33 C28 P2 123.6(3)
C33 C28 C29 118.7(3)
C28 C29 H29 119.6
C30 C29 C28 120.7(4)
C30 C29 H29 119.6
C29 C30 H30 119.9
C31 C30 C29 120.3(4)
C31 C30 H30 119.9
C30 C31 H31 120.3
C30 C31 C32 119.4(4)
C32 C31 H31 120.3
C31 C32 H32 119.6
C31 C32 C33 120.8(4)
C33 C32 H32 119.6
C28 C33 H33 119.9
C32 C33 C28 120.1(4)
C32 C33 H33 119.9

loop_
_geom_bond_atom_site_label_1
_geom_bond_atom_site_label_2
_geom_bond_distance
Re1 S1 2.2509(8)
Re1 S2 2.2631(8)
Re1 S3 2.5492(9)
Re1 P1 2.3603(8)
Re1 P2 2.3637(8)
Re1 N1 2.161(3)
S1 C6 1.850(3)
S2 C8 1.837(4)
S3 C5 1.721(4)
P1 C9 1.838(4)
P1 C10 1.827(3)
P1 C16 1.838(3)
P2 C7 1.831(3)
P2 C22 1.847(3)
P2 C28 1.822(3)
N1 C1 1.347(5)
N1 C5 1.350(5)
C1 H1 0.9400
C1 C2 1.369(6)
C2 H2 0.9400
C2 C3 1.368(8)
C3 H3 0.9400
C3 C4 1.361(8)
C4 H4 0.9400
C4 C5 1.400(5)
C6 H6A 0.9800
C6 H6B 0.9800
C6 C7 1.514(5)
C7 H7A 0.9800
C7 H7B 0.9800
C8 H8A 0.9800
C8 H8B 0.9800
C8 C9 1.526(5)
C9 H9A 0.9800
C9 H9B 0.9800
C10 C11 1.377(5)
C10 C15 1.388(5)
C11 H11 0.9400
C11 C12 1.392(6)
C12 H12 0.9400
C12 C13 1.360(7)
C13 H13 0.9400
C13 C14 1.373(7)
C14 H14 0.9400
C14 C15 1.382(5)
C15 H15 0.9400
C16 C17 1.378(5)
C16 C21 1.388(6)
C17 H17 0.9400
C17 C18 1.390(6)
C18 H18 0.9400
C18 C19 1.368(8)
C19 H19 0.9400
C19 C20 1.379(8)
C20 H20 0.9400
C20 C21 1.401(6)
C21 H21 0.9400
C22 C23 1.384(5)
C22 C27 1.386(5)
C23 H23 0.9400
C23 C24 1.381(6)
C24 H24 0.9400
C24 C25 1.385(7)
C25 H25 0.9400
C25 C26 1.370(6)
C26 H26 0.9400
C26 C27 1.385(5)
C27 H27 0.9400
C28 C29 1.388(5)
C28 C33 1.387(5)
C29 H29 0.9400
C29 C30 1.384(5)
C30 H30 0.9400
C30 C31 1.376(7)
C31 H31 0.9400
C31 C32 1.378(7)
C32 H32 0.9400
C32 C33 1.386(5)
C33 H33 0.9400
